data_2020675
loop_
_publ_author_name
'Yang, Yunxia'
'Li, Lihua'
'Zhang, Li'
'Dong, Wenjing'
'Ding, Keying'

_publ_section_title
;
 Three polymorphs of an inclusion compound of
 2,2'-(disulfanediyl)dibenzoic acid and trimethylamine
;
_journal_issue 12
_journal_name_full 'Acta Crystallographica Section C'
_journal_page_first 981
_journal_page_last 989
_journal_paper_doi 10.1107/S2053229616017861
_journal_volume 72
_journal_year 2016
_chemical_formula_iupac '4C3 H10 N +, 2C14 H9 O4 S2 -, C14 H8 O4 S2 2-, C14 H10 O4 S2'
_chemical_formula_moiety '4(C3 H10 N +), 2(C14 H9 O4 S2 -), C14 H8 O4 S2 2-, C14 H10 O4 S2'
_chemical_formula_sum 'C68 H76 N4 O16 S8'
_chemical_formula_weight 1461.89
_chemical_name_systematic
;Tetrakis(trimethylazanium) bis{2-[(2-carboxyphenyl)disulfanyl]benzoate}
2,2'-(disulfanediyl)dibenzoate 2,2'-(disulfanediyl)dibenzoic acid monosolvate
;
_space_group_IT_number 15
_symmetry_cell_setting monoclinic
_symmetry_space_group_name_Hall '-C 2yc'
_symmetry_space_group_name_H-M 'C 1 2/c 1'
_atom_sites_solution_hydrogens geom
_atom_sites_solution_primary direct
_atom_sites_solution_secondary difmap
_audit_creation_method SHELXL-97
_cell_angle_alpha 90.00
_cell_angle_beta 123.430(3)
_cell_angle_gamma 90.00
_cell_formula_units_Z 4
_cell_length_a 31.7088(10)
_cell_length_b 11.5254(3)
_cell_length_c 23.2263(8)
_cell_measurement_reflns_used 8255
_cell_measurement_temperature 296(2)
_cell_measurement_theta_max 27.8
_cell_measurement_theta_min 2.39
_cell_volume 7083.9(5)
_computing_cell_refinement 'Bruker SMART'
_computing_data_collection 'Bruker SMART'
_computing_data_reduction 'Bruker SAINT'
_computing_molecular_graphics 'Bruker SHELXTL'
_computing_publication_material 'Bruker SHELXTL'
_computing_structure_refinement 'Bruker SHELXTL'
_computing_structure_solution 'Bruker SHELXTL'
_diffrn_ambient_temperature 296(2)
_diffrn_measured_fraction_theta_full 0.997
_diffrn_measured_fraction_theta_max 0.997
_diffrn_measurement_device_type 'CCD area detector'
_diffrn_measurement_method 'phi and omega scans'
_diffrn_radiation_monochromator graphite
_diffrn_radiation_source 'fine-focus sealed tube'
_diffrn_radiation_type MoK\a
_diffrn_radiation_wavelength 0.71073
_diffrn_reflns_av_R_equivalents 0.0251
_diffrn_reflns_av_sigmaI/netI 0.0227
_diffrn_reflns_limit_h_max 41
_diffrn_reflns_limit_h_min -41
_diffrn_reflns_limit_k_max 15
_diffrn_reflns_limit_k_min -15
_diffrn_reflns_limit_l_max 30
_diffrn_reflns_limit_l_min -23
_diffrn_reflns_number 28475
_diffrn_reflns_theta_full 27.80
_diffrn_reflns_theta_max 27.80
_diffrn_reflns_theta_min 1.79
_exptl_absorpt_coefficient_mu 0.321
_exptl_absorpt_correction_T_max 0.947
_exptl_absorpt_correction_T_min 0.800
_exptl_absorpt_correction_type multi-scan
_exptl_absorpt_process_details sadabs
_exptl_crystal_colour yellow
_exptl_crystal_density_diffrn 1.371
_exptl_crystal_density_method 'not measured'
_exptl_crystal_description block
_exptl_crystal_F_000 3072
_exptl_crystal_size_max 0.80
_exptl_crystal_size_mid 0.58
_exptl_crystal_size_min 0.17
_refine_diff_density_max 1.009
_refine_diff_density_min -0.274
_refine_ls_extinction_method none
_refine_ls_goodness_of_fit_ref 1.282
_refine_ls_hydrogen_treatment constr
_refine_ls_matrix_type full
_refine_ls_number_parameters 439
_refine_ls_number_reflns 8363
_refine_ls_number_restraints 0
_refine_ls_restrained_S_all 1.282
_refine_ls_R_factor_all 0.0842
_refine_ls_R_factor_gt 0.0564
_refine_ls_shift/su_max 0.002
_refine_ls_shift/su_mean 0.000
_refine_ls_structure_factor_coef Fsqd
_refine_ls_weighting_details 'calc w=1/[\s^2^(Fo^2^)+(0.1000P)^2^+0.0000P] where P=(Fo^2^+2Fc^2^)/3'
_refine_ls_weighting_scheme calc
_refine_ls_wR_factor_gt 0.1665
_refine_ls_wR_factor_ref 0.1977
_reflns_number_gt 5476
_reflns_number_total 8363
_reflns_threshold_expression >2sigma(I)
_cod_data_source_file yo3027sup1.cif
_cod_data_source_block polymorph2
_cod_depositor_comments 'Adding full bibliography for 2020674--2020676.cif.'
_cod_original_cell_volume 7083.9(4)
_cod_original_sg_symbol_H-M 'C 2/c'
_cod_database_code 2020675
_cod_database_fobs_code 2020675

loop_
_symmetry_equiv_pos_as_xyz
'x, y, z'
'-x, y, -z+1/2'
'x+1/2, y+1/2, z'
'-x+1/2, y+1/2, -z+1/2'
'-x, -y, -z'
'x, -y, z-1/2'
'-x+1/2, -y+1/2, -z'
'x+1/2, -y+1/2, z-1/2'

loop_
_atom_site_type_symbol
_atom_site_label
_atom_site_fract_x
_atom_site_fract_y
_atom_site_fract_z
_atom_site_U_iso_or_equiv
_atom_site_adp_type
_atom_site_calc_flag
_atom_site_refinement_flags
_atom_site_occupancy
_atom_site_symmetry_multiplicity
S S1 0.73703(2) 0.58862(4) 0.68940(3) 0.04411(17) Uani d . 1 1
O O1 0.77820(6) 0.57334(14) 0.54118(8) 0.0554(4) Uani d . 1 1
H H1 0.7621 0.5281 0.5065 0.066 Uiso d R 1 1
C C1 0.77526(7) 0.69357(17) 0.68200(9) 0.0365(4) Uani d . 1 1
N N1 0.63508(6) 0.90501(16) 0.50403(9) 0.0480(5) Uani d . 1 1
H H11 0.6625 0.9478 0.5239 0.058 Uiso d R 1 1
S S2 0.76328(2) 0.58658(5) 0.79201(3) 0.04456(17) Uani d . 1 1
O O2 0.71748(6) 0.54935(14) 0.56011(8) 0.0538(4) Uani d . 1 1
C C2 0.78073(7) 0.68858(17) 0.62596(9) 0.0357(4) Uani d . 1 1
N N2 0.61609(7) 0.34501(17) 0.49854(9) 0.0523(5) Uani d . 1 1
H H21 0.5888 0.3012 0.4792 0.063 Uiso d R 1 1
S S3 0.51216(2) -0.33793(5) 0.30109(3) 0.04933(19) Uani d . 1 1
O O3 0.73854(7) 0.58713(15) 0.95642(9) 0.0618(5) Uani d . 1 1
C C3 0.80847(8) 0.77396(19) 0.61906(11) 0.0474(5) Uani d . 1 1
H H3A 0.8116 0.7716 0.5815 0.057 Uiso calc R 1 1
O O4 0.79072(6) 0.55696(15) 0.92333(8) 0.0589(5) Uani d . 1 1
C C4 0.83152(9) 0.8621(2) 0.66659(13) 0.0558(6) Uani d . 1 1
H H4A 0.8499 0.9189 0.6611 0.067 Uiso calc R 1 1
S S4 0.51408(2) 0.16538(5) 0.30152(3) 0.04530(18) Uani d . 1 1
O O5 0.47388(6) -0.33318(14) 0.45339(8) 0.0589(5) Uani d . 1 1
H H5 0.4889 -0.2811 0.4856 0.071 Uiso d R 1 1
C C5 0.82712(8) 0.8652(2) 0.72245(12) 0.0541(6) Uani d . 1 1
H H5A 0.8428 0.9240 0.7550 0.065 Uiso calc R 1 1
O O6 0.53161(6) -0.29843(15) 0.42983(8) 0.0563(4) Uani d . 1 1
C C6 0.79971(8) 0.78182(18) 0.73012(11) 0.0466(5) Uani d . 1 1
H H6A 0.7974 0.7844 0.7684 0.056 Uiso calc R 1 1
C C7 0.75569(7) 0.59604(17) 0.57253(10) 0.0385(5) Uani d . 1 1
O O7 0.48678(7) 0.17261(15) 0.46160(9) 0.0641(5) Uani d . 1 1
C C8 0.72681(7) 0.69332(16) 0.80180(9) 0.0344(4) Uani d . 1 1
O O8 0.54280(6) 0.19030(16) 0.43403(9) 0.0655(5) Uani d . 1 1
C C9 0.72573(7) 0.69286(17) 0.86151(10) 0.0359(4) Uani d . 1 1
C C10 0.69850(8) 0.77847(19) 0.86958(11) 0.0443(5) Uani d . 1 1
H H10A 0.6982 0.7793 0.9094 0.053 Uiso calc R 1 1
C C11 0.67196(8) 0.8621(2) 0.82002(12) 0.0511(6) Uani d . 1 1
H H11A 0.6542 0.9191 0.8264 0.061 Uiso calc R 1 1
C C12 0.67212(8) 0.8601(2) 0.76102(11) 0.0500(6) Uani d . 1 1
H H12A 0.6537 0.9155 0.7269 0.060 Uiso calc R 1 1
C C13 0.69912(8) 0.77743(18) 0.75164(10) 0.0439(5) Uani d . 1 1
H H13A 0.6989 0.7777 0.7114 0.053 Uiso calc R 1 1
C C14 0.75392(8) 0.60487(17) 0.91770(10) 0.0389(5) Uani d . 1 1
C C15 0.47417(7) -0.44382(17) 0.30797(10) 0.0381(4) Uani d . 1 1
C C16 0.46958(7) -0.44101(17) 0.36492(10) 0.0393(5) Uani d . 1 1
C C17 0.44209(8) -0.5281(2) 0.37159(12) 0.0500(6) Uani d . 1 1
H H17A 0.4394 -0.5273 0.4095 0.060 Uiso calc R 1 1
C C18 0.41870(9) -0.6157(2) 0.32344(14) 0.0586(6) Uani d . 1 1
H H18A 0.4010 -0.6739 0.3292 0.070 Uiso calc R 1 1
C C19 0.42199(8) -0.6151(2) 0.26694(13) 0.0556(6) Uani d . 1 1
H H19A 0.4055 -0.6724 0.2334 0.067 Uiso calc R 1 1
C C20 0.44936(8) -0.53096(19) 0.25918(11) 0.0481(5) Uani d . 1 1
H H20A 0.4512 -0.5325 0.2206 0.058 Uiso calc R 1 1
C C21 0.49481(8) -0.35010(18) 0.41921(10) 0.0412(5) Uani d . 1 1
C C22 0.47742(7) 0.05897(17) 0.31102(10) 0.0365(4) Uani d . 1 1
C C23 0.47610(7) 0.05994(17) 0.37017(10) 0.0367(4) Uani d . 1 1
C C24 0.44880(8) -0.02594(19) 0.37805(11) 0.0460(5) Uani d . 1 1
H H24A 0.4485 -0.0268 0.4179 0.055 Uiso calc R 1 1
C C25 0.42222(9) -0.1097(2) 0.32859(13) 0.0511(6) Uani d . 1 1
H H25A 0.4044 -0.1666 0.3350 0.061 Uiso calc R 1 1
C C26 0.42245(8) -0.10776(19) 0.26963(12) 0.0508(6) Uani d . 1 1
H H26A 0.4039 -0.1627 0.2353 0.061 Uiso calc R 1 1
C C27 0.44991(8) -0.02498(18) 0.26085(10) 0.0458(5) Uani d . 1 1
H H27A 0.4500 -0.0253 0.2209 0.055 Uiso calc R 1 1
C C28 0.50426(8) 0.14831(18) 0.42607(10) 0.0411(5) Uani d . 1 1
C C29 0.64444(10) 0.3122(3) 0.46789(15) 0.0784(8) Uani d . 1 1
H H29A 0.6235 0.3233 0.4188 0.118 Uiso calc R 1 1
H H29B 0.6542 0.2322 0.4778 0.118 Uiso calc R 1 1
H H29C 0.6741 0.3598 0.4870 0.118 Uiso calc R 1 1
C C30 0.64748(10) 0.3280(2) 0.57376(13) 0.0746(8) Uani d . 1 1
H H30A 0.6283 0.3476 0.5930 0.112 Uiso calc R 1 1
H H30B 0.6768 0.3769 0.5936 0.112 Uiso calc R 1 1
H H30C 0.6579 0.2483 0.5838 0.112 Uiso calc R 1 1
C C31 0.59688(11) 0.4634(2) 0.48090(17) 0.0916(10) Uani d . 1 1
H H31A 0.5769 0.4722 0.4317 0.137 Uiso calc R 1 1
H H31B 0.6247 0.5167 0.5008 0.137 Uiso calc R 1 1
H H31C 0.5764 0.4791 0.4987 0.137 Uiso calc R 1 1
C C32 0.65340(10) 0.7857(2) 0.52064(16) 0.0808(9) Uani d . 1 1
H H32A 0.6731 0.7755 0.5698 0.121 Uiso calc R 1 1
H H32B 0.6740 0.7697 0.5030 0.121 Uiso calc R 1 1
H H32C 0.6252 0.7334 0.5000 0.121 Uiso calc R 1 1
C C33 0.60436(9) 0.9234(2) 0.42925(12) 0.0671(7) Uani d . 1 1
H H33A 0.6238 0.9039 0.4103 0.101 Uiso calc R 1 1
H H33B 0.5943 1.0034 0.4197 0.101 Uiso calc R 1 1
H H33C 0.5748 0.8751 0.4088 0.101 Uiso calc R 1 1
C C34 0.60660(10) 0.9371(3) 0.53433(16) 0.0791(9) Uani d . 1 1
H H34A 0.6271 0.9236 0.5832 0.119 Uiso calc R 1 1
H H34B 0.5765 0.8909 0.5140 0.119 Uiso calc R 1 1
H H34C 0.5976 1.0177 0.5256 0.119 Uiso calc R 1 1

loop_
_atom_site_aniso_label
_atom_site_aniso_U_11
_atom_site_aniso_U_22
_atom_site_aniso_U_33
_atom_site_aniso_U_12
_atom_site_aniso_U_13
_atom_site_aniso_U_23
S1 0.0565(4) 0.0407(3) 0.0423(3) -0.0101(2) 0.0318(3) -0.0085(2)
O1 0.0591(10) 0.0684(11) 0.0566(10) -0.0180(8) 0.0432(8) -0.0225(8)
C1 0.0352(10) 0.0359(11) 0.0329(10) 0.0011(8) 0.0152(8) -0.0009(7)
N1 0.0384(10) 0.0562(12) 0.0489(11) -0.0039(8) 0.0237(9) -0.0002(8)
S2 0.0568(4) 0.0419(3) 0.0430(3) 0.0124(2) 0.0325(3) 0.0076(2)
O2 0.0475(9) 0.0659(10) 0.0574(10) -0.0200(8) 0.0348(8) -0.0253(8)
C2 0.0307(10) 0.0378(11) 0.0346(10) -0.0010(8) 0.0155(8) -0.0018(8)
N2 0.0392(10) 0.0591(12) 0.0552(12) -0.0050(8) 0.0239(9) -0.0019(9)
S3 0.0610(4) 0.0418(4) 0.0537(3) -0.0126(3) 0.0369(3) -0.0094(2)
O3 0.0783(12) 0.0702(11) 0.0630(11) 0.0227(9) 0.0554(10) 0.0233(8)
C3 0.0460(12) 0.0500(13) 0.0486(12) -0.0039(10) 0.0276(10) 0.0023(10)
O4 0.0531(10) 0.0759(11) 0.0569(10) 0.0292(8) 0.0362(8) 0.0325(8)
C4 0.0493(14) 0.0469(14) 0.0664(15) -0.0127(11) 0.0289(12) 0.0002(11)
S4 0.0552(4) 0.0420(3) 0.0466(3) -0.0114(2) 0.0331(3) -0.0093(2)
O5 0.0687(11) 0.0651(11) 0.0602(10) -0.0215(8) 0.0464(9) -0.0188(8)
C5 0.0478(13) 0.0430(13) 0.0560(14) -0.0103(10) 0.0187(11) -0.0126(10)
O6 0.0483(9) 0.0639(11) 0.0627(10) -0.0192(8) 0.0343(8) -0.0234(8)
C6 0.0479(13) 0.0455(13) 0.0398(11) -0.0046(10) 0.0199(10) -0.0086(9)
C7 0.0364(11) 0.0445(12) 0.0341(10) -0.0003(8) 0.0192(9) -0.0008(8)
O7 0.0778(12) 0.0742(12) 0.0622(10) -0.0255(9) 0.0524(10) -0.0255(8)
C8 0.0330(10) 0.0340(10) 0.0336(10) -0.0006(8) 0.0167(8) 0.0002(7)
O8 0.0513(10) 0.0856(13) 0.0661(11) -0.0297(9) 0.0364(9) -0.0364(9)
C9 0.0335(10) 0.0390(11) 0.0356(10) -0.0010(8) 0.0193(8) 0.0002(8)
C10 0.0435(12) 0.0465(13) 0.0481(12) 0.0039(9) 0.0285(10) -0.0017(9)
C11 0.0423(12) 0.0436(13) 0.0641(15) 0.0074(10) 0.0272(11) -0.0023(10)
C12 0.0427(12) 0.0401(12) 0.0487(13) 0.0090(10) 0.0134(10) 0.0081(9)
C13 0.0450(12) 0.0430(12) 0.0345(10) 0.0019(9) 0.0162(9) 0.0039(8)
C14 0.0393(11) 0.0427(12) 0.0353(10) 0.0035(9) 0.0209(9) 0.0042(8)
C15 0.0324(10) 0.0352(11) 0.0399(10) 0.0000(8) 0.0157(9) -0.0009(8)
C16 0.0332(10) 0.0376(11) 0.0410(11) -0.0004(8) 0.0166(9) 0.0005(8)
C17 0.0450(12) 0.0468(14) 0.0572(13) -0.0055(10) 0.0275(11) 0.0027(10)
C18 0.0499(14) 0.0458(14) 0.0744(17) -0.0130(11) 0.0307(13) -0.0007(11)
C19 0.0434(13) 0.0429(13) 0.0620(15) -0.0079(10) 0.0173(12) -0.0131(10)
C20 0.0437(12) 0.0442(13) 0.0466(12) -0.0032(10) 0.0187(10) -0.0077(9)
C21 0.0394(11) 0.0429(12) 0.0377(10) 0.0011(9) 0.0190(9) 0.0012(8)
C22 0.0320(10) 0.0369(11) 0.0363(10) 0.0009(8) 0.0162(8) -0.0005(8)
C23 0.0318(10) 0.0393(11) 0.0362(10) -0.0007(8) 0.0169(8) -0.0015(8)
C24 0.0441(12) 0.0493(13) 0.0467(12) -0.0001(10) 0.0262(10) 0.0043(9)
C25 0.0448(13) 0.0424(13) 0.0612(14) -0.0067(10) 0.0262(11) 0.0041(10)
C26 0.0430(13) 0.0413(13) 0.0514(13) -0.0082(10) 0.0155(11) -0.0082(9)
C27 0.0476(13) 0.0428(13) 0.0388(11) -0.0033(10) 0.0186(10) -0.0048(9)
C28 0.0405(11) 0.0480(13) 0.0342(10) -0.0025(9) 0.0202(9) -0.0028(8)
C29 0.0656(18) 0.096(2) 0.092(2) -0.0081(15) 0.0551(17) -0.0134(17)
C30 0.0605(16) 0.087(2) 0.0653(17) -0.0010(14) 0.0276(14) 0.0026(14)
C31 0.0704(19) 0.066(2) 0.131(3) 0.0207(15) 0.051(2) 0.0254(19)
C32 0.0715(18) 0.0649(19) 0.100(2) 0.0154(14) 0.0436(18) 0.0206(16)
C33 0.0531(15) 0.0836(19) 0.0532(15) 0.0025(13) 0.0221(12) 0.0093(12)
C34 0.0673(18) 0.102(2) 0.089(2) -0.0045(16) 0.0570(17) -0.0132(17)

loop_
_atom_type_symbol
_atom_type_description
_atom_type_scat_dispersion_real
_atom_type_scat_dispersion_imag
_atom_type_scat_source
C C 0.0033 0.0016 'International Tables Vol C Tables 4.2.6.8 and 6.1.1.4'
H H 0.0000 0.0000 'International Tables Vol C Tables 4.2.6.8 and 6.1.1.4'
N N 0.0061 0.0033 'International Tables Vol C Tables 4.2.6.8 and 6.1.1.4'
O O 0.0106 0.0060 'International Tables Vol C Tables 4.2.6.8 and 6.1.1.4'
S S 0.1246 0.1234 'International Tables Vol C Tables 4.2.6.8 and 6.1.1.4'

loop_
_geom_angle_atom_site_label_1
_geom_angle_atom_site_label_2
_geom_angle_atom_site_label_3
_geom_angle_site_symmetry_3
_geom_angle
C1 S1 S2 . 104.93(6)
C7 O1 H1 . 115.2
C6 C1 C2 . 118.42(19)
C6 C1 S1 . 121.73(16)
C2 C1 S1 . 119.85(14)
C32 N1 C33 . 111.0(2)
C32 N1 C34 . 111.8(2)
C33 N1 C34 . 110.5(2)
C32 N1 H11 . 104.8
C33 N1 H11 . 111.2
C34 N1 H11 . 107.5
C8 S2 S1 . 105.30(6)
C3 C2 C1 . 119.18(18)
C3 C2 C7 . 119.49(18)
C1 C2 C7 . 121.28(17)
C31 N2 C29 . 112.1(2)
C31 N2 C30 . 111.3(2)
C29 N2 C30 . 110.3(2)
C31 N2 H21 . 104.6
C29 N2 H21 . 107.2
C30 N2 H21 . 111.1
C15 S3 S3 2_655 105.17(7)
C4 C3 C2 . 121.4(2)
C4 C3 H3A . 119.3
C2 C3 H3A . 119.3
C3 C4 C5 . 119.3(2)
C3 C4 H4A . 120.4
C5 C4 H4A . 120.4
C22 S4 S4 2_655 104.53(7)
C21 O5 H5 . 114.1
C6 C5 C4 . 120.2(2)
C6 C5 H5A . 119.9
C4 C5 H5A . 119.9
C5 C6 C1 . 121.4(2)
C5 C6 H6A . 119.3
C1 C6 H6A . 119.3
O2 C7 O1 . 124.53(18)
O2 C7 C2 . 121.49(18)
O1 C7 C2 . 113.98(17)
C13 C8 C9 . 118.76(18)
C13 C8 S2 . 121.76(15)
C9 C8 S2 . 119.48(14)
C10 C9 C8 . 119.00(18)
C10 C9 C14 . 118.65(17)
C8 C9 C14 . 122.34(17)
C11 C10 C9 . 121.5(2)
C11 C10 H10A . 119.2
C9 C10 H10A . 119.2
C12 C11 C10 . 119.1(2)
C12 C11 H11A . 120.4
C10 C11 H11A . 120.4
C11 C12 C13 . 120.9(2)
C11 C12 H12A . 119.5
C13 C12 H12A . 119.5
C12 C13 C8 . 120.6(2)
C12 C13 H13A . 119.7
C8 C13 H13A . 119.7
O4 C14 O3 . 124.83(19)
O4 C14 C9 . 118.13(17)
O3 C14 C9 . 117.02(18)
C20 C15 C16 . 118.52(19)
C20 C15 S3 . 121.94(17)
C16 C15 S3 . 119.53(15)
C17 C16 C15 . 118.86(19)
C17 C16 C21 . 119.35(19)
C15 C16 C21 . 121.76(18)
C18 C17 C16 . 121.8(2)
C18 C17 H17A . 119.1
C16 C17 H17A . 119.1
C19 C18 C17 . 118.8(2)
C19 C18 H18A . 120.6
C17 C18 H18A . 120.6
C18 C19 C20 . 120.9(2)
C18 C19 H19A . 119.6
C20 C19 H19A . 119.6
C19 C20 C15 . 121.1(2)
C19 C20 H20A . 119.4
C15 C20 H20A . 119.4
O6 C21 O5 . 124.20(19)
O6 C21 C16 . 121.85(19)
O5 C21 C16 . 113.96(18)
C27 C22 C23 . 118.98(18)
C27 C22 S4 . 121.66(16)
C23 C22 S4 . 119.36(15)
C24 C23 C22 . 118.77(18)
C24 C23 C28 . 119.13(18)
C22 C23 C28 . 122.08(18)
C25 C24 C23 . 121.9(2)
C25 C24 H24A . 119.1
C23 C24 H24A . 119.1
C26 C25 C24 . 118.9(2)
C26 C25 H25A . 120.5
C24 C25 H25A . 120.5
C25 C26 C27 . 120.6(2)
C25 C26 H26A . 119.7
C27 C26 H26A . 119.7
C26 C27 C22 . 120.8(2)
C26 C27 H27A . 119.6
C22 C27 H27A . 119.6
O8 C28 O7 . 125.2(2)
O8 C28 C23 . 117.81(18)
O7 C28 C23 . 116.99(18)
N2 C29 H29A . 109.5
N2 C29 H29B . 109.5
H29A C29 H29B . 109.5
N2 C29 H29C . 109.5
H29A C29 H29C . 109.5
H29B C29 H29C . 109.5
N2 C30 H30A . 109.5
N2 C30 H30B . 109.5
H30A C30 H30B . 109.5
N2 C30 H30C . 109.5
H30A C30 H30C . 109.5
H30B C30 H30C . 109.5
N2 C31 H31A . 109.5
N2 C31 H31B . 109.5
H31A C31 H31B . 109.5
N2 C31 H31C . 109.5
H31A C31 H31C . 109.5
H31B C31 H31C . 109.5
N1 C32 H32A . 109.5
N1 C32 H32B . 109.5
H32A C32 H32B . 109.5
N1 C32 H32C . 109.5
H32A C32 H32C . 109.5
H32B C32 H32C . 109.5
N1 C33 H33A . 109.5
N1 C33 H33B . 109.5
H33A C33 H33B . 109.5
N1 C33 H33C . 109.5
H33A C33 H33C . 109.5
H33B C33 H33C . 109.5
N1 C34 H34A . 109.5
N1 C34 H34B . 109.5
H34A C34 H34B . 109.5
N1 C34 H34C . 109.5
H34A C34 H34C . 109.5
H34B C34 H34C . 109.5

loop_
_geom_bond_atom_site_label_1
_geom_bond_atom_site_label_2
_geom_bond_site_symmetry_2
_geom_bond_distance
S1 C1 . 1.786(2)
S1 S2 . 2.0464(8)
O1 C7 . 1.297(2)
O1 H1 . 0.8534
C1 C6 . 1.389(3)
C1 C2 . 1.406(3)
N1 C32 . 1.460(3)
N1 C33 . 1.465(3)
N1 C34 . 1.466(3)
N1 H11 . 0.8775
S2 C8 . 1.7869(19)
O2 C7 . 1.206(2)
C2 C3 . 1.387(3)
C2 C7 . 1.491(3)
N2 C31 . 1.458(3)
N2 C29 . 1.471(3)
N2 C30 . 1.472(3)
N2 H21 . 0.8816
S3 C15 . 1.783(2)
S3 S3 2_655 2.0518(11)
O3 C14 . 1.253(2)
C3 C4 . 1.377(3)
C3 H3A . 0.9300
O4 C14 . 1.231(2)
C4 C5 . 1.380(3)
C4 H4A . 0.9300
S4 C22 . 1.785(2)
S4 S4 2_655 2.0420(10)
O5 C21 . 1.300(2)
O5 H5 . 0.8685
C5 C6 . 1.371(3)
C5 H5A . 0.9300
O6 C21 . 1.208(2)
C6 H6A . 0.9300
O7 C28 . 1.253(2)
C8 C13 . 1.393(3)
C8 C9 . 1.406(3)
O8 C28 . 1.230(2)
C9 C10 . 1.390(3)
C9 C14 . 1.498(3)
C10 C11 . 1.376(3)
C10 H10A . 0.9300
C11 C12 . 1.373(3)
C11 H11A . 0.9300
C12 C13 . 1.376(3)
C12 H12A . 0.9300
C13 H13A . 0.9300
C15 C20 . 1.389(3)
C15 C16 . 1.408(3)
C16 C17 . 1.393(3)
C16 C21 . 1.489(3)
C17 C18 . 1.380(3)
C17 H17A . 0.9300
C18 C19 . 1.373(4)
C18 H18A . 0.9300
C19 C20 . 1.378(3)
C19 H19A . 0.9300
C20 H20A . 0.9300
C22 C27 . 1.391(3)
C22 C23 . 1.397(3)
C23 C24 . 1.392(3)
C23 C28 . 1.498(3)
C24 C25 . 1.376(3)
C24 H24A . 0.9300
C25 C26 . 1.374(3)
C25 H25A . 0.9300
C26 C27 . 1.380(3)
C26 H26A . 0.9300
C27 H27A . 0.9300
C29 H29A . 0.9600
C29 H29B . 0.9600
C29 H29C . 0.9600
C30 H30A . 0.9600
C30 H30B . 0.9600
C30 H30C . 0.9600
C31 H31A . 0.9600
C31 H31B . 0.9600
C31 H31C . 0.9600
C32 H32A . 0.9600
C32 H32B . 0.9600
C32 H32C . 0.9600
C33 H33A . 0.9600
C33 H33B . 0.9600
C33 H33C . 0.9600
C34 H34A . 0.9600
C34 H34B . 0.9600
C34 H34C . 0.9600
